data_1501970
loop_
_publ_author_name
'Hager, Anastasia'
'Mazunin, Dmitry'
'Mayer, Peter'
'Trauner, Dirk'

_publ_section_title
;
 Synthetic studies toward A-74528.
;
_journal_issue 6
_journal_name_full 'Organic letters'
_journal_page_first 1386
_journal_page_last 1389
_journal_paper_doi 10.1021/ol103117j
_journal_volume 13
_journal_year 2011
_chemical_formula_moiety 'C29 H28 O8'
_chemical_formula_sum 'C29 H28 O8'
_chemical_formula_weight 504.528
_space_group_IT_number 14
_symmetry_cell_setting monoclinic
_symmetry_Int_Tables_number 14
_symmetry_space_group_name_Hall '-P 2ybc'
_symmetry_space_group_name_H-M 'P 1 21/c 1'
_atom_sites_solution_hydrogens geom
_atom_sites_solution_primary direct
_atom_sites_solution_secondary difmap
_audit_block_code C29H28O8_oo110_trauner
_audit_creation_date
;
'Mon May 10 14:31:59 2010'
;
_audit_creation_method 'form98_non/compatible with shelxl97-2'
_audit_update_record 10-May-10
_cell_angle_alpha 90.00
_cell_angle_beta 113.387(5)
_cell_angle_gamma 90.00
_cell_formula_units_Z 4
_cell_length_a 18.0088(8)
_cell_length_b 8.1117(3)
_cell_length_c 18.6667(9)
_cell_measurement_reflns_used 3751
_cell_measurement_temperature 200(2)
_cell_measurement_theta_max 26.2500
_cell_measurement_theta_min 4.2026
_cell_volume 2502.8(2)
_computing_cell_refinement
;
CrysAlisPro, Oxford Diffraction Ltd.,
Version 1.171.33.41 (release 06-05-2009 CrysAlis171 .NET)
(compiled May  6 2009,17:20:42)
;
_computing_data_collection
;
CrysAlisPro, Oxford Diffraction Ltd.,
Version 1.171.33.41 (release 06-05-2009 CrysAlis171 .NET)
(compiled May  6 2009,17:20:42)
;
_computing_data_reduction
;
CrysAlisPro, Oxford Diffraction Ltd.,
Version 1.171.33.41 (release 06-05-2009 CrysAlis171 .NET)
(compiled May  6 2009,17:20:42)
;
_computing_structure_refinement
;
Sheldrick, G. M. (2008).
<i>Acta Cryst.</i> A<b>64</b>, 112--122.
;
_computing_structure_solution
;
A. Altomare, M. C. Burla, M. Camalli, G. L. Cascarano, C. Giacovazzo, A.
Guagliardi, A. G. G. Moliterni, G. Polidori, R. Spagna: SIR97: a new tool for
crystal structure determination and refinement; J. Appl. Crystallogr. 1999,
32, 115-119.
;
_diffrn_ambient_temperature 200(2)
_diffrn_detector_area_resol_mean 15.9809
_diffrn_measured_fraction_theta_full 0.987
_diffrn_measured_fraction_theta_max 0.987
_diffrn_measurement_details
;
  1 omega   34.00   64.00   1.0000   32.0000
omega____ theta____ kappa____ phi______ frames
    -       21.2306  179.0000 -180.0000 30

  2 omega  -39.00   85.00   1.0000   32.0000
omega____ theta____ kappa____ phi______ frames
    -       21.2306    0.0000   90.0000 124

  3 omega   -4.00   77.00   1.0000   32.0000
omega____ theta____ kappa____ phi______ frames
    -       21.2306   38.0000  -30.0000 81

;
_diffrn_measurement_device 'CCD camera on \k-goniostat'
_diffrn_measurement_device_type 'Oxford XCalibur'
_diffrn_measurement_method '\w scans'
_diffrn_orient_matrix_UB_11 -0.0042706129
_diffrn_orient_matrix_UB_12 -0.0244007311
_diffrn_orient_matrix_UB_13 0.0346045006
_diffrn_orient_matrix_UB_21 -0.0375184830
_diffrn_orient_matrix_UB_22 0.0420897621
_diffrn_orient_matrix_UB_23 -0.0125798061
_diffrn_orient_matrix_UB_31 -0.0203142685
_diffrn_orient_matrix_UB_32 -0.0726731882
_diffrn_orient_matrix_UB_33 -0.0188608424
_diffrn_radiation_collimation '0.5 mm collimator'
_diffrn_radiation_monochromator graphite
_diffrn_radiation_source 'fine-focus sealed tube'
_diffrn_radiation_type MoK\a
_diffrn_radiation_wavelength 0.71073
_diffrn_reflns_av_R_equivalents 0.0228
_diffrn_reflns_av_sigmaI/netI 0.0544
_diffrn_reflns_limit_h_max 22
_diffrn_reflns_limit_h_min -22
_diffrn_reflns_limit_k_max 10
_diffrn_reflns_limit_k_min -6
_diffrn_reflns_limit_l_max 16
_diffrn_reflns_limit_l_min -23
_diffrn_reflns_number 9844
_diffrn_reflns_theta_full 26.36
_diffrn_reflns_theta_max 26.36
_diffrn_reflns_theta_min 4.23
_diffrn_source_current 45_mA
_diffrn_source_power 2.48_kW
_diffrn_source_type 'Spellman generator'
_diffrn_source_voltage 55_kV
_exptl_absorpt_coefficient_mu 0.098
_exptl_absorpt_correction_T_max 1.00000
_exptl_absorpt_correction_T_min 0.96203
_exptl_absorpt_correction_type multi-scan
_exptl_absorpt_process_details
;
CrysAlisPro, Oxford Diffraction Ltd.,
Version 1.171.33.41 (release 06-05-2009 CrysAlis171 .NET)
(compiled May  6 2009,17:20:42)
Empirical absorption correction using spherical harmonics,
 implemented in SCALE3 ABSPACK scaling algorithm.
;
_exptl_crystal_colour colourless
_exptl_crystal_density_diffrn 1.33896(10)
_exptl_crystal_density_method 'not measured'
_exptl_crystal_description block
_exptl_crystal_F_000 1064
_exptl_crystal_size_max 0.24
_exptl_crystal_size_mid 0.22
_exptl_crystal_size_min 0.13
_refine_diff_density_max 0.691
_refine_diff_density_min -0.318
_refine_diff_density_rms 0.048
_refine_ls_extinction_method none
_refine_ls_goodness_of_fit_ref 0.908
_refine_ls_hydrogen_treatment constr
_refine_ls_matrix_type full
_refine_ls_number_parameters 340
_refine_ls_number_reflns 5051
_refine_ls_number_restraints 0
_refine_ls_restrained_S_all 0.908
_refine_ls_R_factor_all 0.0808
_refine_ls_R_factor_gt 0.0490
_refine_ls_shift/su_max 0.000
_refine_ls_shift/su_mean 0.000
_refine_ls_structure_factor_coef Fsqd
_refine_ls_weighting_details 'calc w=1/[\s^2^(Fo^2^)+(0.0810P)^2^+0.0000P] where P=(Fo^2^+2Fc^2^)/3'
_refine_ls_weighting_scheme calc
_refine_ls_wR_factor_gt 0.1247
_refine_ls_wR_factor_ref 0.1338
_reflns_number_gt 3021
_reflns_number_total 5051
_reflns_threshold_expression >2sigma(I)
_cod_data_source_file ol103117j_si_002.cif
_cod_data_source_block oo110
_cod_original_sg_symbol_H-M 'P 21/c'
_cod_database_code 1501970

loop_
_symmetry_equiv_pos_as_xyz
'x, y, z'
'-x, y+1/2, -z+1/2'
'-x, -y, -z'
'x, -y-1/2, z-1/2'

loop_
_atom_site_label
_atom_site_type_symbol
_atom_site_fract_x
_atom_site_fract_y
_atom_site_fract_z
_atom_site_U_iso_or_equiv
_atom_site_adp_type
_atom_site_occupancy
_atom_site_symmetry_multiplicity
_atom_site_calc_flag
_atom_site_refinement_flags
O1 O 0.17906(10) 0.34542(19) 0.31912(10) 0.0460(4) Uani 1 1 d .
H1 H 0.1845 0.2446 0.3302 0.069 Uiso 1 1 calc R
O2 O 0.21957(10) 0.5216(2) 0.25190(11) 0.0533(5) Uani 1 1 d .
O3 O 0.38807(8) 0.38957(18) 0.34391(9) 0.0419(4) Uani 1 1 d .
O4 O 0.41393(8) -0.13855(18) 0.24674(9) 0.0394(4) Uani 1 1 d .
O5 O 0.15174(8) 0.25247(19) 0.08170(8) 0.0362(4) Uani 1 1 d .
H5 H 0.1228 0.2936 0.0382 0.054 Uiso 1 1 calc R
O6 O 0.01947(8) 0.32728(17) -0.03511(8) 0.0337(4) Uani 1 1 d .
O7 O -0.23391(8) 0.15295(18) -0.04079(8) 0.0373(4) Uani 1 1 d .
O8 O 0.18824(8) 0.01473(19) 0.35322(8) 0.0398(4) Uani 1 1 d .
C1 C 0.22256(12) 0.3843(3) 0.27691(13) 0.0363(5) Uani 1 1 d .
C2 C 0.27111(11) 0.2459(2) 0.26544(11) 0.0272(4) Uani 1 1 d .
C3 C 0.35646(12) 0.2524(3) 0.30058(11) 0.0297(5) Uani 1 1 d .
C4 C 0.40186(11) 0.1219(3) 0.29270(11) 0.0308(5) Uani 1 1 d .
H4 H 0.4593 0.1267 0.3162 0.037 Uiso 1 1 calc R
C5 C 0.36363(11) -0.0156(3) 0.25063(11) 0.0288(5) Uani 1 1 d .
C6 C 0.27965(11) -0.0250(3) 0.21534(11) 0.0280(5) Uani 1 1 d .
H6 H 0.2540 -0.1205 0.1867 0.034 Uiso 1 1 calc R
C7 C 0.23354(11) 0.1067(2) 0.22245(10) 0.0254(4) Uani 1 1 d .
C8 C 0.14287(10) 0.0975(2) 0.18311(10) 0.0237(4) Uani 1 1 d .
C9 C 0.10376(11) 0.1732(2) 0.11175(11) 0.0251(4) Uani 1 1 d .
C10 C 0.01803(11) 0.1689(2) 0.07132(11) 0.0242(4) Uani 1 1 d .
C11 C -0.02635(11) 0.2458(2) -0.00240(11) 0.0252(4) Uani 1 1 d .
C12 C -0.10875(12) 0.2398(2) -0.03686(11) 0.0302(5) Uani 1 1 d .
H12 H -0.1370 0.2947 -0.0850 0.036 Uiso 1 1 calc R
C13 C -0.15184(11) 0.1513(2) -0.00048(11) 0.0285(5) Uani 1 1 d .
C14 C -0.11294(11) 0.0742(2) 0.06940(11) 0.0286(5) Uani 1 1 d .
H14 H -0.1429 0.0153 0.0930 0.034 Uiso 1 1 calc R
C15 C -0.02725(11) 0.0827(2) 0.10679(11) 0.0243(4) Uani 1 1 d .
C16 C 0.01409(11) 0.0055(2) 0.17992(11) 0.0273(4) Uani 1 1 d .
H16 H -0.0163 -0.0508 0.2039 0.033 Uiso 1 1 calc R
C17 C 0.09647(11) 0.0098(2) 0.21703(11) 0.0258(4) Uani 1 1 d .
C18 C 0.13788(12) -0.0873(3) 0.29099(11) 0.0332(5) Uani 1 1 d .
H18A H 0.0965 -0.1403 0.3059 0.040 Uiso 1 1 calc R
H18B H 0.1710 -0.1754 0.2817 0.040 Uiso 1 1 calc R
C19 C 0.25851(15) -0.0814(3) 0.40375(14) 0.0511(7) Uani 1 1 d .
H19A H 0.2927 -0.1100 0.3752 0.061 Uiso 1 1 calc R
H19B H 0.2403 -0.1851 0.4197 0.061 Uiso 1 1 calc R
C20 C 0.30639(13) 0.0199(3) 0.47477(12) 0.0396(6) Uani 1 1 d .
C21 C 0.28091(15) 0.0560(3) 0.53229(15) 0.0486(6) Uani 1 1 d .
H21 H 0.2280 0.0231 0.5259 0.058 Uiso 1 1 calc R
C22 C 0.32639(16) 0.1348(3) 0.59689(15) 0.0515(6) Uani 1 1 d .
H22 H 0.3049 0.1619 0.6344 0.062 Uiso 1 1 calc R
C23 C 0.40246(14) 0.1767(3) 0.60971(14) 0.0473(6) Uani 1 1 d .
H23 H 0.4345 0.2301 0.6573 0.057 Uiso 1 1 calc R
C24 C 0.43553(15) 0.1456(3) 0.55743(15) 0.0516(7) Uani 1 1 d .
H24 H 0.4899 0.1757 0.5680 0.062 Uiso 1 1 calc R
C25 C 0.38665(18) 0.0665(3) 0.48614(15) 0.0574(7) Uani 1 1 d .
H25 H 0.4070 0.0454 0.4472 0.069 Uiso 1 1 calc R
C26 C 0.47431(13) 0.4018(3) 0.38097(15) 0.0554(7) Uani 1 1 d .
H26A H 0.4957 0.3089 0.4169 0.083 Uiso 1 1 calc R
H26B H 0.4892 0.5055 0.4102 0.083 Uiso 1 1 calc R
H26C H 0.4971 0.3995 0.3413 0.083 Uiso 1 1 calc R
C27 C 0.37828(13) -0.2927(3) 0.21398(14) 0.0431(6) Uani 1 1 d .
H27A H 0.3440 -0.3316 0.2402 0.065 Uiso 1 1 calc R
H27B H 0.4210 -0.3737 0.2211 0.065 Uiso 1 1 calc R
H27C H 0.3454 -0.2787 0.1581 0.065 Uiso 1 1 calc R
C28 C -0.02070(14) 0.4008(3) -0.11107(12) 0.0395(5) Uani 1 1 d .
H28A H -0.0511 0.3159 -0.1486 0.059 Uiso 1 1 calc R
H28B H 0.0196 0.4499 -0.1276 0.059 Uiso 1 1 calc R
H28C H -0.0579 0.4866 -0.1086 0.059 Uiso 1 1 calc R
C29 C -0.27941(13) 0.0372(3) -0.01769(15) 0.0499(6) Uani 1 1 d .
H29A H -0.2557 -0.0728 -0.0142 0.075 Uiso 1 1 calc R
H29B H -0.3354 0.0360 -0.0563 0.075 Uiso 1 1 calc R
H29C H -0.2784 0.0687 0.0334 0.075 Uiso 1 1 calc R

loop_
_atom_site_aniso_label
_atom_site_aniso_U_11
_atom_site_aniso_U_22
_atom_site_aniso_U_33
_atom_site_aniso_U_23
_atom_site_aniso_U_13
_atom_site_aniso_U_12
O1 0.0461(9) 0.0443(9) 0.0573(11) -0.0132(9) 0.0309(8) -0.0004(8)
O2 0.0484(10) 0.0323(9) 0.0785(13) 0.0003(9) 0.0244(9) 0.0024(8)
O3 0.0294(8) 0.0416(9) 0.0478(9) -0.0133(8) 0.0082(7) -0.0096(7)
O4 0.0239(8) 0.0446(9) 0.0461(9) -0.0063(7) 0.0102(7) 0.0073(7)
O5 0.0267(7) 0.0501(9) 0.0324(8) 0.0099(7) 0.0124(6) -0.0046(7)
O6 0.0325(8) 0.0385(8) 0.0285(7) 0.0071(7) 0.0103(6) -0.0033(7)
O7 0.0226(7) 0.0440(9) 0.0370(8) 0.0010(7) 0.0029(6) -0.0020(7)
O8 0.0374(8) 0.0480(9) 0.0270(8) 0.0028(7) 0.0054(6) -0.0077(8)
C1 0.0289(12) 0.0342(13) 0.0425(13) -0.0108(11) 0.0107(10) -0.0046(10)
C2 0.0252(10) 0.0294(11) 0.0275(10) 0.0021(9) 0.0112(8) 0.0008(9)
C3 0.0285(11) 0.0350(12) 0.0248(10) -0.0018(9) 0.0097(9) -0.0087(10)
C4 0.0197(10) 0.0450(13) 0.0279(11) 0.0014(10) 0.0096(8) -0.0023(10)
C5 0.0260(10) 0.0373(12) 0.0256(10) 0.0026(9) 0.0128(8) 0.0060(10)
C6 0.0232(10) 0.0323(11) 0.0270(10) -0.0010(9) 0.0084(8) -0.0003(9)
C7 0.0231(10) 0.0314(11) 0.0230(10) 0.0014(9) 0.0104(8) -0.0016(9)
C8 0.0212(10) 0.0244(10) 0.0260(10) -0.0029(8) 0.0099(8) 0.0011(9)
C9 0.0250(10) 0.0247(10) 0.0285(10) -0.0032(8) 0.0135(8) -0.0021(9)
C10 0.0248(10) 0.0222(10) 0.0254(10) -0.0031(8) 0.0096(8) 0.0002(9)
C11 0.0289(10) 0.0216(10) 0.0253(10) -0.0015(8) 0.0109(8) -0.0008(9)
C12 0.0297(11) 0.0296(11) 0.0252(10) -0.0001(9) 0.0046(9) 0.0032(10)
C13 0.0214(10) 0.0286(11) 0.0295(11) -0.0046(9) 0.0037(8) 0.0003(9)
C14 0.0241(10) 0.0283(11) 0.0327(11) -0.0021(9) 0.0106(9) -0.0032(9)
C15 0.0233(10) 0.0221(10) 0.0262(10) -0.0028(8) 0.0085(8) -0.0005(9)
C16 0.0267(10) 0.0268(11) 0.0304(11) 0.0009(9) 0.0135(9) -0.0029(9)
C17 0.0268(10) 0.0243(10) 0.0259(10) -0.0017(8) 0.0103(8) -0.0008(9)
C18 0.0284(11) 0.0370(12) 0.0300(11) 0.0044(10) 0.0072(9) -0.0016(10)
C19 0.0502(15) 0.0552(16) 0.0384(13) 0.0031(12) 0.0076(11) 0.0084(13)
C20 0.0395(13) 0.0407(13) 0.0276(11) 0.0046(10) 0.0017(10) -0.0029(11)
C21 0.0459(14) 0.0508(15) 0.0557(16) 0.0042(13) 0.0272(13) 0.0130(13)
C22 0.0528(16) 0.0563(16) 0.0468(15) 0.0010(13) 0.0211(13) 0.0083(14)
C23 0.0396(14) 0.0570(16) 0.0346(13) -0.0023(12) 0.0034(11) 0.0132(12)
C24 0.0379(13) 0.0561(16) 0.0608(16) -0.0068(14) 0.0197(12) -0.0076(12)
C25 0.083(2) 0.0544(16) 0.0513(16) 0.0052(13) 0.0439(15) 0.0110(15)
C26 0.0315(13) 0.0597(17) 0.0632(17) -0.0171(14) 0.0063(12) -0.0154(12)
C27 0.0357(13) 0.0369(13) 0.0559(15) -0.0003(11) 0.0173(11) 0.0110(11)
C28 0.0506(14) 0.0358(12) 0.0287(11) 0.0083(10) 0.0122(10) -0.0006(11)
C29 0.0253(11) 0.0537(15) 0.0602(16) 0.0021(13) 0.0058(11) -0.0078(12)

loop_
_atom_type_symbol
_atom_type_description
_atom_type_scat_dispersion_real
_atom_type_scat_dispersion_imag
_atom_type_scat_source
C C 0.0033 0.0016 'International Tables Vol C Tables 4.2.6.8 and 6.1.1.4'
H H 0.0000 0.0000 'International Tables Vol C Tables 4.2.6.8 and 6.1.1.4'
O O 0.0106 0.0060 'International Tables Vol C Tables 4.2.6.8 and 6.1.1.4'

loop_
_geom_angle_atom_site_label_1
_geom_angle_atom_site_label_2
_geom_angle_atom_site_label_3
_geom_angle
C1 O1 H1 109.5
C3 O3 C26 117.52(17)
C5 O4 C27 117.82(15)
C9 O5 H5 109.5
C11 O6 C28 118.73(15)
C13 O7 C29 117.01(16)
C18 O8 C19 108.90(16)
O2 C1 O1 119.8(2)
O2 C1 C2 125.5(2)
O1 C1 C2 114.69(19)
C7 C2 C3 119.16(18)
C7 C2 C1 120.95(17)
C3 C2 C1 119.85(18)
O3 C3 C4 124.38(17)
O3 C3 C2 115.35(18)
C4 C3 C2 120.20(18)
C5 C4 C3 119.84(17)
C5 C4 H4 120.1
C3 C4 H4 120.1
O4 C5 C4 115.35(17)
O4 C5 C6 123.54(18)
C4 C5 C6 121.11(18)
C7 C6 C5 119.35(18)
C7 C6 H6 120.3
C5 C6 H6 120.3
C6 C7 C2 120.33(17)
C6 C7 C8 119.28(17)
C2 C7 C8 120.38(17)
C9 C8 C17 119.15(16)
C9 C8 C7 119.29(17)
C17 C8 C7 121.54(16)
O5 C9 C8 116.30(16)
O5 C9 C10 121.59(17)
C8 C9 C10 122.11(17)
C15 C10 C9 117.81(17)
C15 C10 C11 117.22(16)
C9 C10 C11 124.96(17)
C12 C11 O6 122.68(18)
C12 C11 C10 121.72(18)
O6 C11 C10 115.59(16)
C11 C12 C13 119.58(18)
C11 C12 H12 120.2
C13 C12 H12 120.2
C14 C13 O7 124.36(19)
C14 C13 C12 121.41(17)
O7 C13 C12 114.23(17)
C13 C14 C15 119.57(19)
C13 C14 H14 120.2
C15 C14 H14 120.2
C16 C15 C14 120.36(17)
C16 C15 C10 119.17(17)
C14 C15 C10 120.47(17)
C17 C16 C15 121.84(18)
C17 C16 H16 119.1
C15 C16 H16 119.1
C16 C17 C8 119.88(17)
C16 C17 C18 119.67(17)
C8 C17 C18 120.33(16)
O8 C18 C17 111.62(16)
O8 C18 H18A 109.3
C17 C18 H18A 109.3
O8 C18 H18B 109.3
C17 C18 H18B 109.3
H18A C18 H18B 108.0
O8 C19 C20 108.79(19)
O8 C19 H19A 109.9
C20 C19 H19A 109.9
O8 C19 H19B 109.9
C20 C19 H19B 109.9
H19A C19 H19B 108.3
C21 C20 C25 117.8(2)
C21 C20 C19 124.0(2)
C25 C20 C19 117.9(2)
C22 C21 C20 123.0(2)
C22 C21 H21 118.5
C20 C21 H21 118.5
C21 C22 C23 120.3(3)
C21 C22 H22 119.8
C23 C22 H22 119.8
C22 C23 C24 122.4(2)
C22 C23 H23 118.8
C24 C23 H23 118.8
C23 C24 C25 118.2(2)
C23 C24 H24 120.9
C25 C24 H24 120.9
C24 C25 C20 118.2(2)
C24 C25 H25 120.9
C20 C25 H25 120.9
O3 C26 H26A 109.5
O3 C26 H26B 109.5
H26A C26 H26B 109.5
O3 C26 H26C 109.5
H26A C26 H26C 109.5
H26B C26 H26C 109.5
O4 C27 H27A 109.5
O4 C27 H27B 109.5
H27A C27 H27B 109.5
O4 C27 H27C 109.5
H27A C27 H27C 109.5
H27B C27 H27C 109.5
O6 C28 H28A 109.5
O6 C28 H28B 109.5
H28A C28 H28B 109.5
O6 C28 H28C 109.5
H28A C28 H28C 109.5
H28B C28 H28C 109.5
O7 C29 H29A 109.5
O7 C29 H29B 109.5
H29A C29 H29B 109.5
O7 C29 H29C 109.5
H29A C29 H29C 109.5
H29B C29 H29C 109.5

loop_
_geom_bond_atom_site_label_1
_geom_bond_atom_site_label_2
_geom_bond_distance
O1 C1 1.350(3)
O1 H1 0.8400
O2 C1 1.201(3)
O3 C3 1.360(2)
O3 C26 1.431(2)
O4 C5 1.369(2)
O4 C27 1.428(3)
O5 C9 1.364(2)
O5 H5 0.8400
O6 C11 1.375(2)
O6 C28 1.440(2)
O7 C13 1.367(2)
O7 C29 1.421(3)
O8 C18 1.421(2)
O8 C19 1.467(3)
C1 C2 1.489(3)
C2 C7 1.395(3)
C2 C3 1.412(3)
C3 C4 1.381(3)
C4 C5 1.380(3)
C4 H4 0.9500
C5 C6 1.392(3)
C6 C7 1.391(3)
C6 H6 0.9500
C7 C8 1.503(2)
C8 C9 1.379(3)
C8 C17 1.423(3)
C9 C10 1.425(3)
C10 C15 1.422(3)
C10 C11 1.431(3)
C11 C12 1.364(3)
C12 C13 1.413(3)
C12 H12 0.9500
C13 C14 1.363(3)
C14 C15 1.421(3)
C14 H14 0.9500
C15 C16 1.415(3)
C16 C17 1.366(2)
C16 H16 0.9500
C17 C18 1.505(3)
C18 H18A 0.9900
C18 H18B 0.9900
C19 C20 1.506(3)
C19 H19A 0.9900
C19 H19B 0.9900
C20 C21 1.356(3)
C20 C25 1.426(3)
C21 C22 1.323(3)
C21 H21 0.9500
C22 C23 1.338(3)
C22 H22 0.9500
C23 C24 1.354(3)
C23 H23 0.9500
C24 C25 1.424(4)
C24 H24 0.9500
C25 H25 0.9500
C26 H26A 0.9800
C26 H26B 0.9800
C26 H26C 0.9800
C27 H27A 0.9800
C27 H27B 0.9800
C27 H27C 0.9800
C28 H28A 0.9800
C28 H28B 0.9800
C28 H28C 0.9800
C29 H29A 0.9800
C29 H29B 0.9800
C29 H29C 0.9800

loop_
_geom_hbond_atom_site_label_D
_geom_hbond_atom_site_label_H
_geom_hbond_atom_site_label_A
_geom_hbond_distance_DH
_geom_hbond_distance_HA
_geom_hbond_distance_DA
_geom_hbond_angle_DHA
O1 H1 O8 0.84 1.91 2.747(2) 175.7
O5 H5 O6 0.84 1.84 2.5833(19) 146.5

loop_
_geom_torsion_atom_site_label_1
_geom_torsion_atom_site_label_2
_geom_torsion_atom_site_label_3
_geom_torsion_atom_site_label_4
_geom_torsion
O2 C1 C2 C7 -114.7(2)
O1 C1 C2 C7 65.0(3)
O2 C1 C2 C3 67.4(3)
O1 C1 C2 C3 -112.9(2)
C26 O3 C3 C4 2.8(3)
C26 O3 C3 C2 179.79(19)
C7 C2 C3 O3 -177.52(17)
C1 C2 C3 O3 0.4(3)
C7 C2 C3 C4 -0.4(3)
C1 C2 C3 C4 177.51(19)
O3 C3 C4 C5 176.59(18)
C2 C3 C4 C5 -0.3(3)
C27 O4 C5 C4 171.04(18)
C27 O4 C5 C6 -8.9(3)
C3 C4 C5 O4 -179.55(17)
C3 C4 C5 C6 0.4(3)
O4 C5 C6 C7 -179.89(18)
C4 C5 C6 C7 0.2(3)
C5 C6 C7 C2 -0.9(3)
C5 C6 C7 C8 178.92(17)
C3 C2 C7 C6 1.0(3)
C1 C2 C7 C6 -176.91(19)
C3 C2 C7 C8 -178.83(17)
C1 C2 C7 C8 3.3(3)
C6 C7 C8 C9 -98.0(2)
C2 C7 C8 C9 81.8(2)
C6 C7 C8 C17 80.7(2)
C2 C7 C8 C17 -99.5(2)
C17 C8 C9 O5 -178.76(17)
C7 C8 C9 O5 0.0(3)
C17 C8 C9 C10 1.1(3)
C7 C8 C9 C10 179.89(17)
O5 C9 C10 C15 179.69(17)
C8 C9 C10 C15 -0.2(3)
O5 C9 C10 C11 -0.7(3)
C8 C9 C10 C11 179.43(18)
C28 O6 C11 C12 -3.9(3)
C28 O6 C11 C10 176.99(17)
C15 C10 C11 C12 1.2(3)
C9 C10 C11 C12 -178.44(19)
C15 C10 C11 O6 -179.68(16)
C9 C10 C11 O6 0.7(3)
O6 C11 C12 C13 178.93(17)
C10 C11 C12 C13 -2.0(3)
C29 O7 C13 C14 -15.0(3)
C29 O7 C13 C12 165.87(19)
C11 C12 C13 C14 1.4(3)
C11 C12 C13 O7 -179.47(17)
O7 C13 C14 C15 -179.01(18)
C12 C13 C14 C15 0.0(3)
C13 C14 C15 C16 179.05(18)
C13 C14 C15 C10 -0.8(3)
C9 C10 C15 C16 0.0(3)
C11 C10 C15 C16 -179.65(17)
C9 C10 C15 C14 179.91(17)
C11 C10 C15 C14 0.2(3)
C14 C15 C16 C17 179.28(18)
C10 C15 C16 C17 -0.8(3)
C15 C16 C17 C8 1.8(3)
C15 C16 C17 C18 -174.36(18)
C9 C8 C17 C16 -1.9(3)
C7 C8 C17 C16 179.36(17)
C9 C8 C17 C18 174.20(18)
C7 C8 C17 C18 -4.5(3)
C19 O8 C18 C17 -146.76(18)
C16 C17 C18 O8 -124.6(2)
C8 C17 C18 O8 59.2(2)
C18 O8 C19 C20 -173.14(18)
O8 C19 C20 C21 70.5(3)
O8 C19 C20 C25 -116.1(2)
C25 C20 C21 C22 1.5(4)
C19 C20 C21 C22 174.9(2)
C20 C21 C22 C23 -3.0(4)
C21 C22 C23 C24 2.0(4)
C22 C23 C24 C25 0.5(4)
C23 C24 C25 C20 -1.9(4)
C21 C20 C25 C24 0.9(4)
C19 C20 C25 C24 -172.8(2)
